data_4320597
loop_
_publ_author_name
'Chris A. Wright'
'John R. Shapley'

_publ_section_title
;
 Carbidoheptarhenate Cluster Complexes of Cadmium and Zinc Units: The
 Structure of [PPh4]2[Re7C(CO)21(\m3-ZnCl)]
;
_journal_name_full 'Inorganic Chemistry'
_journal_page_first 6338
_journal_page_last 6340
_journal_paper_doi 10.1021/ic0106064
_journal_volume 40
_journal_year 2001
_chemical_formula_sum 'C70 H40 Cl O21 P2 Re7 Zn'
_chemical_formula_weight 2652.21
_chemical_name_systematic
;
  ?
;
_space_group_IT_number 2
_symmetry_cell_setting triclinic
_symmetry_space_group_name_Hall '-P 1'
_symmetry_space_group_name_H-M 'P -1'
_atom_sites_solution_hydrogens geom
_atom_sites_solution_primary direct
_atom_sites_solution_secondary difmap
_audit_creation_method SHELXL-97
_cell_angle_alpha 102.663(2)
_cell_angle_beta 91.869(2)
_cell_angle_gamma 119.104(2)
_cell_formula_units_Z 2
_cell_length_a 13.4464(15)
_cell_length_b 13.6527(16)
_cell_length_c 22.843(3)
_cell_measurement_temperature 173(2)
_cell_volume 3526.9(7)
_computing_structure_refinement 'SHELXL-97 (Sheldrick, 1997)'
_computing_structure_solution 'SHELXS-97 (Sheldrick, 1990)'
_diffrn_ambient_temperature 173(2)
_diffrn_measured_fraction_theta_full 0.886
_diffrn_measured_fraction_theta_max 0.886
_diffrn_radiation_monochromator graphite
_diffrn_radiation_source 'fine-focus sealed tube'
_diffrn_radiation_type MoK\a
_diffrn_radiation_wavelength 0.71073
_diffrn_reflns_av_R_equivalents 0.0650
_diffrn_reflns_av_sigmaI/netI 0.1572
_diffrn_reflns_limit_h_max 17
_diffrn_reflns_limit_h_min -13
_diffrn_reflns_limit_k_max 14
_diffrn_reflns_limit_k_min -17
_diffrn_reflns_limit_l_max 28
_diffrn_reflns_limit_l_min -30
_diffrn_reflns_number 22037
_diffrn_reflns_theta_full 28.28
_diffrn_reflns_theta_max 28.28
_diffrn_reflns_theta_min 1.75
_exptl_absorpt_coefficient_mu 12.428
_exptl_crystal_density_diffrn 2.497
_exptl_crystal_density_method 'not measured'
_exptl_crystal_F_000 2430
_refine_diff_density_max 3.431
_refine_diff_density_min -4.408
_refine_diff_density_rms 0.365
_refine_ls_extinction_method none
_refine_ls_goodness_of_fit_ref 0.825
_refine_ls_hydrogen_treatment mixed
_refine_ls_matrix_type full
_refine_ls_number_parameters 919
_refine_ls_number_reflns 15505
_refine_ls_number_restraints 0
_refine_ls_restrained_S_all 0.825
_refine_ls_R_factor_all 0.1407
_refine_ls_R_factor_gt 0.0567
_refine_ls_shift/su_max 0.059
_refine_ls_shift/su_mean 0.001
_refine_ls_structure_factor_coef Fsqd
_refine_ls_weighting_details 'calc w=1/[\s^2^(Fo^2^)+(0.0672P)^2^+0.0000P] where P=(Fo^2^+2Fc^2^)/3'
_refine_ls_weighting_scheme calc
_refine_ls_wR_factor_gt 0.1267
_refine_ls_wR_factor_ref 0.1465
_reflns_number_gt 6701
_reflns_number_total 15505
_reflns_threshold_expression >2sigma(I)
_cod_data_source_file ic0106064.cif
_cod_data_source_block '[PPh4][2]'
_cod_database_code 4320597

loop_
_symmetry_equiv_pos_as_xyz
'x, y, z'
'-x, -y, -z'

loop_
_atom_site_label
_atom_site_type_symbol
_atom_site_fract_x
_atom_site_fract_y
_atom_site_fract_z
_atom_site_U_iso_or_equiv
_atom_site_adp_type
_atom_site_occupancy
_atom_site_symmetry_multiplicity
_atom_site_calc_flag
_atom_site_refinement_flags
_atom_site_disorder_assembly
_atom_site_disorder_group
Re4 Re 0.85993(5) 0.46853(6) 0.19318(3) 0.02632(17) Uani 1 1 d . . .
Re5 Re 0.69833(5) 0.35593(5) 0.27461(3) 0.02478(17) Uani 1 1 d . . .
Re6 Re 0.89316(5) 0.60168(5) 0.32163(3) 0.02482(17) Uani 1 1 d . . .
Re3 Re 0.81627(5) 0.66681(6) 0.21933(3) 0.02635(17) Uani 1 1 d . . .
Re7 Re 0.94067(6) 0.40757(6) 0.29217(3) 0.03353(19) Uani 1 1 d . . .
Re2 Re 0.65242(5) 0.55560(6) 0.30371(3) 0.02549(17) Uani 1 1 d . . .
Re1 Re 0.61557(5) 0.41952(6) 0.17333(3) 0.02770(17) Uani 1 1 d . . .
Zn1 Zn 0.59372(17) 0.60988(18) 0.20422(8) 0.0366(5) Uani 1 1 d . . .
P1 P 0.8335(3) 0.0852(4) -0.0332(2) 0.0313(11) Uani 1 1 d . . .
P2 P 0.3652(3) 0.0984(4) 0.44516(19) 0.0314(11) Uani 1 1 d . . .
Cl1 Cl 0.4826(4) 0.6701(5) 0.1822(3) 0.0643(16) Uani 1 1 d . . .
O11 O 0.3569(10) 0.3250(12) 0.1707(6) 0.059(4) Uani 1 1 d . . .
O62 O 1.1575(9) 0.7119(11) 0.3304(5) 0.048(4) Uani 1 1 d . . .
O61 O 0.8921(10) 0.5640(11) 0.4486(5) 0.053(4) Uani 1 1 d . . .
O22 O 0.6947(13) 0.8009(11) 0.3601(7) 0.068(5) Uani 1 1 d . . .
C62 C 1.0600(15) 0.6698(14) 0.3279(7) 0.033(4) Uani 1 1 d . . .
O21 O 0.3891(10) 0.4533(12) 0.2981(6) 0.057(4) Uani 1 1 d . . .
C11 C 0.4537(14) 0.3659(15) 0.1724(8) 0.040(5) Uani 1 1 d . . .
C22 C 0.6751(14) 0.7086(17) 0.3379(8) 0.040(5) Uani 1 1 d . . .
C21 C 0.4851(14) 0.4902(14) 0.2972(7) 0.030(4) Uani 1 1 d . . .
C61 C 0.8925(14) 0.5746(13) 0.4001(7) 0.035(4) Uani 1 1 d . . .
O51 O 0.7506(10) 0.3030(10) 0.3906(5) 0.048(4) Uani 1 1 d . . .
O12 O 0.5926(11) 0.4577(12) 0.0481(6) 0.061(4) Uani 1 1 d . . .
O41 O 0.8625(13) 0.2433(11) 0.1450(6) 0.063(5) Uani 1 1 d . . .
O31 O 0.8087(13) 0.8923(11) 0.2584(6) 0.063(4) Uani 1 1 d . . .
C31 C 0.8101(14) 0.8077(17) 0.2455(8) 0.038(5) Uani 1 1 d . . .
C41 C 0.8618(14) 0.3259(16) 0.1670(8) 0.037(4) Uani 1 1 d . . .
C51 C 0.7323(13) 0.3282(12) 0.3505(8) 0.030(4) Uani 1 1 d . . .
C12 C 0.6045(16) 0.4443(14) 0.0955(9) 0.050(6) Uani 1 1 d . . .
O63 O 0.9478(11) 0.8466(10) 0.3917(6) 0.053(4) Uani 1 1 d . . .
O43 O 0.8269(11) 0.4425(12) 0.0566(5) 0.050(4) Uani 1 1 d . . .
O42 O 1.1146(10) 0.6249(11) 0.1876(6) 0.056(4) Uani 1 1 d . . .
C52 C 0.5419(14) 0.2809(13) 0.2856(7) 0.030(4) Uani 1 1 d . . .
O52 O 0.4481(10) 0.2321(11) 0.2951(7) 0.061(4) Uani 1 1 d . . .
C43 C 0.8346(14) 0.4542(16) 0.1087(7) 0.035(4) Uani 1 1 d . . .
C C 0.7562(11) 0.5088(13) 0.2464(6) 0.022(3) Uani 1 1 d . . .
C42 C 1.0195(13) 0.5666(15) 0.1922(7) 0.038(5) Uani 1 1 d . . .
C63 C 0.9227(14) 0.7537(15) 0.3630(8) 0.035(4) Uani 1 1 d . . .
O53 O 0.6489(11) 0.1143(11) 0.2029(6) 0.053(4) Uani 1 1 d . . .
C111 C 0.7420(13) -0.1458(14) -0.0313(7) 0.037(5) Uani 1 1 d . . .
H111 H 0.7597 -0.1584 -0.0712 0.045 Uiso 1 1 calc R . .
C110 C 0.7666(12) -0.0320(14) 0.0024(7) 0.029(4) Uani 1 1 d . . .
C100 C 0.8757(13) 0.0359(15) -0.1015(8) 0.038(5) Uani 1 1 d . . .
C210 C 0.4143(13) 0.0374(14) 0.3827(7) 0.033(4) Uani 1 1 d . . .
C53 C 0.6729(14) 0.2073(14) 0.2298(7) 0.033(4) Uani 1 1 d . . .
C101 C 0.7912(13) -0.0358(14) -0.1552(8) 0.039(5) Uani 1 1 d . . .
H101 H 0.7149 -0.0491 -0.1557 0.047 Uiso 1 1 calc R . .
C200 C 0.4880(12) 0.2015(14) 0.5026(7) 0.029(4) Uani 1 1 d . . .
C202 C 0.5856(16) 0.2775(15) 0.6050(7) 0.048(5) Uani 1 1 d . . .
H202 H 0.5866 0.2727 0.6459 0.057 Uiso 1 1 calc R . .
C203 C 0.6758(14) 0.3645(14) 0.5900(7) 0.040(5) Uani 1 1 d . . .
H203 H 0.7402 0.4212 0.6204 0.048 Uiso 1 1 calc R . .
C130 C 0.9594(13) 0.2028(14) 0.0193(8) 0.034(4) Uani 1 1 d . . .
C201 C 0.4930(14) 0.1965(14) 0.5621(7) 0.037(4) Uani 1 1 d . . .
H201 H 0.4303 0.1349 0.5734 0.044 Uiso 1 1 calc R . .
C131 C 1.0004(16) 0.3187(15) 0.0147(8) 0.047(5) Uani 1 1 d . . .
H131 H 0.9626 0.3326 -0.0157 0.057 Uiso 1 1 calc R . .
C221 C 0.2558(12) -0.1215(14) 0.4659(7) 0.030(4) Uani 1 1 d . . .
H221 H 0.3024 -0.1396 0.4405 0.036 Uiso 1 1 calc R . .
C120 C 0.7381(12) 0.1352(13) -0.0512(7) 0.026(4) Uani 1 1 d . . .
C220 C 0.2622(13) -0.0130(14) 0.4759(7) 0.034(4) Uani 1 1 d . . .
C112 C 0.6911(13) -0.2376(16) -0.0039(8) 0.042(5) Uani 1 1 d . . .
H112 H 0.6744 -0.3135 -0.0249 0.050 Uiso 1 1 calc R . .
C114 C 0.6909(13) -0.1086(15) 0.0856(7) 0.035(4) Uani 1 1 d . . .
H114 H 0.6758 -0.0951 0.1261 0.042 Uiso 1 1 calc R . .
C115 C 0.7390(11) -0.0165(15) 0.0593(6) 0.030(4) Uani 1 1 d . . .
H115 H 0.7528 0.0579 0.0810 0.036 Uiso 1 1 calc R . .
C105 C 0.9858(13) 0.0564(14) -0.1044(7) 0.030(4) Uani 1 1 d . . .
H105 H 1.0437 0.1047 -0.0696 0.036 Uiso 1 1 calc R . .
C204 C 0.6752(14) 0.3718(14) 0.5308(8) 0.041(5) Uani 1 1 d . . .
H204 H 0.7405 0.4319 0.5203 0.049 Uiso 1 1 calc R . .
C230 C 0.2950(13) 0.1678(15) 0.4210(7) 0.033(4) Uani 1 1 d . . .
C23 C 0.6504(12) 0.5330(14) 0.3841(8) 0.034(4) Uani 1 1 d . . .
C104 C 1.0155(16) 0.0093(17) -0.1559(9) 0.059(6) Uani 1 1 d . . .
H104 H 1.0929 0.0270 -0.1571 0.071 Uiso 1 1 calc R . .
C225 C 0.1913(12) 0.0108(14) 0.5117(7) 0.032(4) Uani 1 1 d . . .
H225 H 0.1951 0.0837 0.5177 0.039 Uiso 1 1 calc R . .
C231 C 0.1808(14) 0.0977(18) 0.3866(8) 0.048(5) Uani 1 1 d . . .
H231 H 0.1444 0.0153 0.3768 0.057 Uiso 1 1 calc R . .
C102 C 0.8191(15) -0.0844(15) -0.2048(8) 0.041(5) Uani 1 1 d . . .
H102 H 0.7623 -0.1336 -0.2399 0.049 Uiso 1 1 calc R . .
O23 O 0.6409(10) 0.5210(12) 0.4315(5) 0.050(4) Uani 1 1 d . . .
C134 C 1.1077(13) 0.2763(15) 0.1033(8) 0.039(5) Uani 1 1 d . . .
H134 H 1.1460 0.2620 0.1332 0.047 Uiso 1 1 calc R . .
C135 C 1.0119(14) 0.1852(15) 0.0640(7) 0.041(5) Uani 1 1 d . . .
H135 H 0.9822 0.1086 0.0683 0.050 Uiso 1 1 calc R . .
C222 C 0.1790(14) -0.2018(14) 0.4945(7) 0.039(5) Uani 1 1 d . . .
H222 H 0.1752 -0.2746 0.4895 0.046 Uiso 1 1 calc R . .
C133 C 1.1487(14) 0.3896(16) 0.0994(8) 0.048(5) Uani 1 1 d . . .
H133 H 1.2134 0.4526 0.1275 0.058 Uiso 1 1 calc R . .
C113 C 0.6651(14) -0.2159(16) 0.0554(9) 0.049(6) Uani 1 1 d . . .
H113 H 0.6290 -0.2780 0.0739 0.059 Uiso 1 1 calc R . .
C234 C 0.290(2) 0.3405(19) 0.4122(11) 0.068(7) Uani 1 1 d . . .
H234 H 0.3266 0.4228 0.4213 0.082 Uiso 1 1 calc R . .
C223 C 0.1104(16) -0.1775(17) 0.5292(8) 0.055(6) Uani 1 1 d . . .
H223 H 0.0577 -0.2340 0.5475 0.066 Uiso 1 1 calc R . .
O33 O 0.8235(10) 0.6789(10) 0.0890(5) 0.045(3) Uani 1 1 d . . .
O13 O 0.5333(12) 0.1641(11) 0.1082(6) 0.065(4) Uani 1 1 d . . .
C103 C 0.9325(15) -0.0620(15) -0.2043(8) 0.038(4) Uani 1 1 d . . .
H103 H 0.9512 -0.0982 -0.2392 0.045 Uiso 1 1 calc R . .
C13 C 0.5718(15) 0.2603(16) 0.1360(8) 0.045(5) Uani 1 1 d . . .
C33 C 0.8207(15) 0.6714(16) 0.1372(7) 0.048(6) Uani 1 1 d . . .
O71 O 0.8936(13) 0.1598(13) 0.2645(8) 0.080(5) Uani 1 1 d . . .
C212 C 0.5583(18) -0.0044(17) 0.3397(9) 0.056(6) Uani 1 1 d . . .
H212 H 0.6313 0.0006 0.3440 0.067 Uiso 1 1 calc R . .
C213 C 0.4850(18) -0.0606(17) 0.2860(9) 0.054(6) Uani 1 1 d . . .
H213 H 0.5085 -0.0923 0.2516 0.065 Uiso 1 1 calc R . .
C71 C 0.9168(17) 0.2577(19) 0.2733(11) 0.064(7) Uani 1 1 d . . .
C211 C 0.5221(14) 0.0482(16) 0.3909(8) 0.040(5) Uani 1 1 d . . .
H211 H 0.5715 0.0890 0.4292 0.047 Uiso 1 1 calc R . .
C224 C 0.1156(16) -0.0705(16) 0.5384(8) 0.050(5) Uani 1 1 d . . .
H224 H 0.0671 -0.0541 0.5631 0.060 Uiso 1 1 calc R . .
O72 O 1.0341(11) 0.4340(13) 0.4199(6) 0.063(4) Uani 1 1 d . . .
C122 C 0.6943(13) 0.2452(15) -0.1058(7) 0.035(4) Uani 1 1 d . . .
H122 H 0.7085 0.2861 -0.1362 0.042 Uiso 1 1 calc R . .
C124 C 0.5847(13) 0.1749(14) -0.0284(8) 0.037(4) Uani 1 1 d . . .
H124 H 0.5249 0.1681 -0.0056 0.044 Uiso 1 1 calc R . .
C123 C 0.6078(14) 0.2341(15) -0.0715(7) 0.040(5) Uani 1 1 d . . .
H123 H 0.5636 0.2689 -0.0783 0.048 Uiso 1 1 calc R . .
C233 C 0.181(2) 0.271(2) 0.3804(10) 0.069(7) Uani 1 1 d . . .
H233 H 0.1430 0.3063 0.3662 0.083 Uiso 1 1 calc R . .
C235 C 0.3474(16) 0.2880(16) 0.4312(10) 0.062(6) Uani 1 1 d . . .
H235 H 0.4247 0.3358 0.4519 0.074 Uiso 1 1 calc R . .
C205 C 0.5818(13) 0.2934(15) 0.4872(7) 0.043(5) Uani 1 1 d . . .
H205 H 0.5802 0.3009 0.4469 0.051 Uiso 1 1 calc R . .
C72 C 0.9927(18) 0.4249(16) 0.3726(10) 0.051(5) Uani 1 1 d . . .
C125 C 0.6497(14) 0.1240(14) -0.0177(7) 0.036(4) Uani 1 1 d . . .
H125 H 0.6338 0.0821 0.0122 0.044 Uiso 1 1 calc R . .
C121 C 0.7592(13) 0.1959(14) -0.0952(8) 0.039(5) Uani 1 1 d . . .
H121 H 0.8189 0.2035 -0.1182 0.047 Uiso 1 1 calc R . .
O73 O 1.1763(12) 0.4774(13) 0.2564(7) 0.069(5) Uani 1 1 d . . .
C215 C 0.3398(15) -0.0233(16) 0.3257(8) 0.051(6) Uani 1 1 d . . .
H215 H 0.2666 -0.0291 0.3198 0.061 Uiso 1 1 calc R . .
C73 C 1.091(2) 0.4539(19) 0.2750(12) 0.101(11) Uani 1 1 d . . .
C214 C 0.3767(19) -0.0725(18) 0.2803(9) 0.069(8) Uani 1 1 d . . .
H214 H 0.3259 -0.1175 0.2428 0.083 Uiso 1 1 calc R . .
C132 C 1.0963(17) 0.4109(15) 0.0552(8) 0.056(6) Uani 1 1 d . . .
H132 H 1.1254 0.4882 0.0523 0.068 Uiso 1 1 calc R . .
C232 C 0.1231(19) 0.148(2) 0.3675(9) 0.068(7) Uani 1 1 d . . .
H232 H 0.0461 0.1015 0.3463 0.081 Uiso 1 1 calc R . .
O32 O 1.0797(10) 0.8327(10) 0.2399(7) 0.066(5) Uani 1 1 d . . .
C32 C 0.9823(17) 0.7667(16) 0.2318(8) 0.050(5) Uani 1 1 d . . .

loop_
_atom_site_aniso_label
_atom_site_aniso_U_11
_atom_site_aniso_U_22
_atom_site_aniso_U_33
_atom_site_aniso_U_23
_atom_site_aniso_U_13
_atom_site_aniso_U_12
Re4 0.0198(3) 0.0252(4) 0.0300(4) 0.0049(3) 0.0055(3) 0.0093(3)
Re5 0.0172(3) 0.0214(4) 0.0332(4) 0.0083(3) 0.0036(3) 0.0075(3)
Re6 0.0184(3) 0.0222(4) 0.0285(3) 0.0051(3) 0.0000(3) 0.0071(3)
Re3 0.0216(3) 0.0229(3) 0.0314(3) 0.0086(3) 0.0025(3) 0.0084(3)
Re7 0.0235(3) 0.0307(4) 0.0481(4) 0.0138(3) 0.0035(3) 0.0139(3)
Re2 0.0213(3) 0.0262(4) 0.0292(3) 0.0070(3) 0.0041(3) 0.0123(3)
Re1 0.0198(3) 0.0261(4) 0.0300(4) 0.0046(3) -0.0002(3) 0.0077(3)
Zn1 0.0393(12) 0.0361(12) 0.0331(10) 0.0100(9) 0.0021(9) 0.0180(10)
P1 0.019(2) 0.030(2) 0.043(3) 0.011(2) 0.0019(18) 0.0101(18)
P2 0.022(2) 0.026(2) 0.039(2) 0.008(2) 0.0060(18) 0.0070(18)
Cl1 0.047(3) 0.076(4) 0.089(4) 0.039(3) -0.001(3) 0.040(3)
O11 0.024(7) 0.069(10) 0.057(8) -0.028(7) -0.008(6) 0.023(7)
O62 0.019(6) 0.061(9) 0.045(7) 0.000(6) -0.009(5) 0.013(6)
O61 0.035(7) 0.066(9) 0.045(8) 0.029(7) -0.007(6) 0.012(7)
O22 0.089(11) 0.037(8) 0.093(11) 0.026(8) 0.048(9) 0.039(8)
C62 0.045(11) 0.027(9) 0.029(9) -0.006(7) -0.013(8) 0.025(8)
O21 0.027(7) 0.079(10) 0.063(8) -0.008(8) 0.008(6) 0.037(7)
C11 0.024(9) 0.036(10) 0.045(11) -0.003(8) -0.008(8) 0.009(8)
C22 0.030(9) 0.048(12) 0.036(10) 0.001(9) 0.009(8) 0.018(9)
C21 0.040(10) 0.031(9) 0.024(8) 0.003(7) 0.010(7) 0.024(8)
C61 0.030(9) 0.017(9) 0.036(10) -0.003(7) -0.010(7) 0.001(7)
O51 0.045(8) 0.029(7) 0.053(8) 0.029(6) -0.010(6) 0.001(6)
O12 0.044(8) 0.066(10) 0.050(8) 0.030(8) -0.015(6) 0.006(7)
O41 0.111(12) 0.042(8) 0.085(10) 0.036(8) 0.079(10) 0.063(9)
O31 0.099(12) 0.039(8) 0.081(10) 0.030(8) 0.054(9) 0.050(9)
C31 0.028(9) 0.067(14) 0.042(10) 0.022(10) 0.029(8) 0.036(9)
C41 0.027(9) 0.040(11) 0.048(11) 0.017(9) 0.012(8) 0.018(8)
C51 0.019(8) 0.010(8) 0.056(11) 0.009(8) 0.011(8) 0.003(6)
C12 0.039(11) 0.014(9) 0.060(13) -0.007(9) 0.006(10) -0.007(8)
O63 0.057(9) 0.027(7) 0.056(8) -0.007(6) -0.005(7) 0.016(6)
O43 0.064(9) 0.075(10) 0.033(7) 0.015(7) 0.012(6) 0.052(8)
O42 0.033(7) 0.060(9) 0.070(9) 0.015(7) 0.011(6) 0.020(7)
C52 0.038(10) 0.026(9) 0.036(9) 0.000(7) 0.003(8) 0.028(8)
O52 0.022(7) 0.047(8) 0.118(12) 0.038(8) 0.018(7) 0.015(6)
C43 0.038(10) 0.056(12) 0.023(9) 0.011(8) 0.012(7) 0.031(9)
C 0.009(6) 0.030(8) 0.013(6) -0.001(5) 0.003(5) 0.002(6)
C42 0.020(8) 0.046(11) 0.034(9) 0.007(8) 0.010(7) 0.006(8)
C63 0.029(9) 0.041(11) 0.043(10) 0.000(9) 0.005(8) 0.029(8)
O53 0.054(9) 0.030(7) 0.077(9) 0.025(7) 0.024(7) 0.018(7)
C111 0.034(10) 0.027(9) 0.038(10) 0.003(8) 0.013(8) 0.009(8)
C110 0.010(7) 0.028(9) 0.040(9) 0.006(7) -0.002(6) 0.004(6)
C100 0.020(9) 0.041(11) 0.056(11) 0.029(9) 0.000(8) 0.011(8)
C210 0.021(8) 0.029(9) 0.035(9) 0.016(8) -0.001(7) 0.000(7)
C53 0.046(11) 0.025(9) 0.039(10) 0.019(8) 0.019(8) 0.021(8)
C101 0.013(8) 0.038(11) 0.064(12) 0.022(9) 0.009(8) 0.007(7)
C200 0.019(8) 0.033(9) 0.043(9) 0.020(8) 0.008(7) 0.014(7)
C202 0.060(13) 0.044(11) 0.023(9) -0.002(8) -0.001(8) 0.018(10)
C203 0.037(10) 0.034(10) 0.035(9) -0.011(8) 0.003(8) 0.016(8)
C130 0.024(9) 0.024(9) 0.054(11) 0.010(8) 0.010(8) 0.012(7)
C201 0.036(10) 0.030(10) 0.046(10) 0.009(8) 0.009(8) 0.019(8)
C131 0.050(12) 0.036(11) 0.052(11) 0.014(9) -0.003(9) 0.019(10)
C221 0.019(8) 0.035(10) 0.040(9) 0.010(8) -0.005(7) 0.017(7)
C120 0.023(8) 0.031(9) 0.033(8) 0.007(7) 0.008(7) 0.020(7)
C220 0.026(9) 0.023(9) 0.039(10) 0.003(8) -0.008(7) 0.005(7)
C112 0.025(9) 0.043(11) 0.056(12) 0.015(10) -0.005(8) 0.017(8)
C114 0.023(8) 0.046(11) 0.030(9) 0.009(8) -0.006(7) 0.013(8)
C115 0.012(7) 0.044(10) 0.029(8) 0.007(8) -0.010(6) 0.012(7)
C105 0.027(9) 0.035(10) 0.031(9) 0.018(8) 0.006(7) 0.014(8)
C204 0.030(10) 0.033(10) 0.053(11) 0.021(9) 0.014(8) 0.007(8)
C230 0.018(8) 0.053(11) 0.040(9) 0.018(9) 0.019(7) 0.025(8)
C23 0.007(7) 0.030(10) 0.048(11) 0.010(8) -0.007(7) -0.002(7)
C104 0.031(11) 0.053(13) 0.081(15) 0.035(12) 0.012(10) 0.004(10)
C225 0.018(8) 0.028(9) 0.051(10) 0.003(8) 0.015(7) 0.014(7)
C231 0.030(10) 0.069(14) 0.051(11) 0.030(11) 0.005(8) 0.026(10)
C102 0.044(11) 0.040(11) 0.039(10) 0.013(9) -0.001(8) 0.021(9)
O23 0.039(7) 0.072(10) 0.046(8) 0.030(7) 0.009(6) 0.027(7)
C134 0.021(9) 0.041(11) 0.051(11) 0.008(9) -0.010(8) 0.014(8)
C135 0.028(9) 0.031(10) 0.051(11) 0.017(9) 0.006(8) 0.002(8)
C222 0.044(11) 0.022(9) 0.044(10) 0.009(8) 0.006(9) 0.012(8)
C133 0.022(9) 0.049(12) 0.055(12) 0.011(10) -0.005(8) 0.006(9)
C113 0.032(10) 0.033(11) 0.068(13) 0.029(10) -0.005(9) 0.001(8)
C234 0.088(18) 0.044(13) 0.11(2) 0.032(14) 0.028(16) 0.059(14)
C223 0.048(12) 0.040(12) 0.057(12) 0.010(10) 0.017(10) 0.007(10)
O33 0.038(7) 0.040(7) 0.041(7) 0.014(6) 0.008(6) 0.007(6)
O13 0.075(10) 0.032(8) 0.057(9) -0.002(7) -0.006(8) 0.011(8)
C103 0.039(10) 0.045(11) 0.045(10) 0.014(9) 0.010(8) 0.032(9)
C13 0.039(11) 0.035(11) 0.053(12) 0.026(10) 0.006(9) 0.006(9)
C33 0.041(11) 0.049(12) 0.030(9) 0.006(9) 0.023(8) 0.006(9)
O71 0.059(10) 0.062(11) 0.132(14) 0.022(11) -0.006(9) 0.043(9)
C212 0.060(14) 0.066(15) 0.064(13) 0.047(12) 0.034(11) 0.035(12)
C213 0.061(14) 0.049(13) 0.063(14) 0.035(11) 0.024(11) 0.026(11)
C71 0.039(12) 0.058(14) 0.115(19) 0.024(14) -0.013(12) 0.042(11)
C211 0.034(10) 0.052(12) 0.043(10) 0.021(9) 0.016(8) 0.025(9)
C224 0.047(12) 0.050(13) 0.052(12) 0.013(10) 0.014(9) 0.025(10)
O72 0.047(8) 0.090(12) 0.073(9) 0.056(9) 0.011(7) 0.036(8)
C122 0.028(9) 0.048(11) 0.040(10) 0.015(9) 0.015(8) 0.026(8)
C124 0.024(9) 0.040(10) 0.057(11) 0.029(9) 0.016(8) 0.017(8)
C123 0.039(10) 0.041(11) 0.038(10) -0.003(8) 0.006(8) 0.023(9)
C233 0.10(2) 0.078(18) 0.081(17) 0.035(15) 0.038(15) 0.076(17)
C235 0.031(11) 0.035(12) 0.115(19) 0.024(12) 0.019(11) 0.012(9)
C205 0.018(8) 0.057(12) 0.039(10) 0.024(9) 0.005(7) 0.004(8)
C72 0.063(14) 0.038(11) 0.085(15) 0.032(11) 0.030(12) 0.043(11)
C125 0.038(10) 0.032(10) 0.045(10) 0.013(8) 0.008(8) 0.021(8)
C121 0.013(8) 0.031(10) 0.058(11) 0.012(9) 0.011(8) 0.000(7)
O73 0.048(9) 0.080(11) 0.083(10) 0.035(9) 0.027(8) 0.029(8)
C215 0.034(10) 0.058(13) 0.044(11) 0.004(10) -0.001(9) 0.016(10)
C73 0.17(3) 0.051(14) 0.15(2) 0.084(16) 0.13(2) 0.078(17)
C214 0.060(15) 0.048(13) 0.048(12) -0.011(10) 0.006(11) -0.001(11)
C132 0.061(14) 0.027(10) 0.057(12) 0.019(10) 0.010(10) 0.001(10)
C232 0.062(15) 0.11(2) 0.046(12) 0.046(14) 0.013(11) 0.050(15)
O32 0.016(6) 0.037(8) 0.119(12) 0.043(8) -0.013(7) -0.014(6)
C32 0.051(13) 0.045(12) 0.044(11) -0.001(9) -0.013(9) 0.022(10)

loop_
_atom_type_symbol
_atom_type_description
_atom_type_scat_dispersion_real
_atom_type_scat_dispersion_imag
_atom_type_scat_source
C C 0.0033 0.0016 'International Tables Vol C Tables 4.2.6.8 and 6.1.1.4'
H H 0.0000 0.0000 'International Tables Vol C Tables 4.2.6.8 and 6.1.1.4'
O O 0.0106 0.0060 'International Tables Vol C Tables 4.2.6.8 and 6.1.1.4'
Cl Cl 0.1484 0.1585 'International Tables Vol C Tables 4.2.6.8 and 6.1.1.4'
Zn Zn 0.2839 1.4301 'International Tables Vol C Tables 4.2.6.8 and 6.1.1.4'
Re Re -1.0185 7.2310 'International Tables Vol C Tables 4.2.6.8 and 6.1.1.4'
P P 0.1023 0.0942 'International Tables Vol C Tables 4.2.6.8 and 6.1.1.4'

loop_
_geom_angle_atom_site_label_1
_geom_angle_atom_site_label_2
_geom_angle_atom_site_label_3
_geom_angle
_geom_angle_site_symmetry_1
_geom_angle_site_symmetry_3
_geom_angle_publ_flag
C43 Re4 C42 87.2(7) . . ?
C43 Re4 C41 84.5(8) . . ?
C42 Re4 C41 95.0(7) . . ?
C43 Re4 C 117.4(7) . . ?
C42 Re4 C 127.3(6) . . ?
C41 Re4 C 130.8(6) . . ?
C43 Re4 Re7 149.3(6) . . ?
C42 Re4 Re7 84.9(5) . . ?
C41 Re4 Re7 66.8(5) . . ?
C Re4 Re7 90.6(4) . . ?
C43 Re4 Re5 131.0(5) . . ?
C42 Re4 Re5 141.7(5) . . ?
C41 Re4 Re5 86.6(5) . . ?
C Re4 Re5 45.1(4) . . ?
Re7 Re4 Re5 60.61(2) . . ?
C43 Re4 Re3 89.5(6) . . ?
C42 Re4 Re3 93.0(6) . . ?
C41 Re4 Re3 169.8(5) . . ?
C Re4 Re3 46.1(4) . . ?
Re7 Re4 Re3 120.49(3) . . ?
Re5 Re4 Re3 91.15(3) . . ?
C43 Re4 Re6 149.3(6) . . ?
C42 Re4 Re6 89.2(5) . . ?
C41 Re4 Re6 126.2(5) . . ?
C Re4 Re6 45.4(4) . . ?
Re7 Re4 Re6 60.23(3) . . ?
Re5 Re4 Re6 60.39(2) . . ?
Re3 Re4 Re6 60.28(2) . . ?
C43 Re4 Re1 78.0(5) . . ?
C42 Re4 Re1 149.5(6) . . ?
C41 Re4 Re1 109.8(5) . . ?
C Re4 Re1 44.8(4) . . ?
Re7 Re4 Re1 120.79(3) . . ?
Re5 Re4 Re1 60.18(2) . . ?
Re3 Re4 Re1 60.72(2) . . ?
Re6 Re4 Re1 90.21(3) . . ?
C52 Re5 C53 88.3(7) . . ?
C52 Re5 C51 86.4(6) . . ?
C53 Re5 C51 90.8(7) . . ?
C52 Re5 C 115.7(6) . . ?
C53 Re5 C 128.8(6) . . ?
C51 Re5 C 132.5(5) . . ?
C52 Re5 Re4 145.0(5) . . ?
C53 Re5 Re4 89.9(4) . . ?
C51 Re5 Re4 128.6(4) . . ?
C Re5 Re4 44.2(4) . . ?
C52 Re5 Re7 154.4(5) . . ?
C53 Re5 Re7 81.6(5) . . ?
C51 Re5 Re7 70.4(4) . . ?
C Re5 Re7 88.6(4) . . ?
Re4 Re5 Re7 58.89(2) . . ?
C52 Re5 Re6 132.5(5) . . ?
C53 Re5 Re6 139.0(5) . . ?
C51 Re5 Re6 88.3(4) . . ?
C Re5 Re6 45.2(4) . . ?
Re4 Re5 Re6 60.05(2) . . ?
Re7 Re5 Re6 59.55(2) . . ?
C52 Re5 Re1 85.1(5) . . ?
C53 Re5 Re1 98.7(5) . . ?
C51 Re5 Re1 167.1(5) . . ?
C Re5 Re1 45.1(4) . . ?
Re4 Re5 Re1 60.65(2) . . ?
Re7 Re5 Re1 119.54(3) . . ?
Re6 Re5 Re1 90.28(3) . . ?
C52 Re5 Re2 77.9(5) . . ?
C53 Re5 Re2 155.4(5) . . ?
C51 Re5 Re2 108.3(5) . . ?
C Re5 Re2 45.8(4) . . ?
Re4 Re5 Re2 90.03(3) . . ?
Re7 Re5 Re2 118.89(3) . . ?
Re6 Re5 Re2 59.34(2) . . ?
Re1 Re5 Re2 60.32(2) . . ?
C61 Re6 C63 86.2(7) . . ?
C61 Re6 C62 92.9(7) . . ?
C63 Re6 C62 87.2(7) . . ?
C61 Re6 C 127.4(5) . . ?
C63 Re6 C 115.6(7) . . ?
C62 Re6 C 132.7(6) . . ?
C61 Re6 Re7 81.6(6) . . ?
C63 Re6 Re7 155.6(5) . . ?
C62 Re6 Re7 72.5(5) . . ?
C Re6 Re7 88.5(5) . . ?
C61 Re6 Re2 96.6(5) . . ?
C63 Re6 Re2 81.6(5) . . ?
C62 Re6 Re2 164.8(5) . . ?
C Re6 Re2 46.6(4) . . ?
Re7 Re6 Re2 120.65(3) . . ?
C61 Re6 Re4 137.1(5) . . ?
C63 Re6 Re4 136.7(5) . . ?
C62 Re6 Re4 90.5(4) . . ?
C Re6 Re4 44.0(4) . . ?
Re7 Re6 Re4 58.83(2) . . ?
Re2 Re6 Re4 90.59(2) . . ?
C61 Re6 Re5 87.6(4) . . ?
C63 Re6 Re5 140.8(5) . . ?
C62 Re6 Re5 131.8(5) . . ?
C Re6 Re5 44.6(4) . . ?
Re7 Re6 Re5 59.87(2) . . ?
Re2 Re6 Re5 60.78(2) . . ?
Re4 Re6 Re5 59.56(2) . . ?
C61 Re6 Re3 154.8(6) . . ?
C63 Re6 Re3 79.6(5) . . ?
C62 Re6 Re3 106.9(5) . . ?
C Re6 Re3 45.8(4) . . ?
Re7 Re6 Re3 118.65(3) . . ?
Re2 Re6 Re3 60.98(2) . . ?
Re4 Re6 Re3 59.83(2) . . ?
Re5 Re6 Re3 90.41(3) . . ?
C33 Re3 C31 94.5(8) . . ?
C33 Re3 C32 85.8(7) . . ?
C31 Re3 C32 86.4(8) . . ?
C33 Re3 C 122.8(7) . . ?
C31 Re3 C 136.5(6) . . ?
C32 Re3 C 115.3(7) . . ?
C33 Re3 Zn1 89.6(6) . . ?
C31 Re3 Zn1 71.8(5) . . ?
C32 Re3 Zn1 157.3(6) . . ?
C Re3 Zn1 85.7(4) . . ?
C33 Re3 Re4 90.2(6) . . ?
C31 Re3 Re4 170.9(5) . . ?
C32 Re3 Re4 86.2(6) . . ?
C Re3 Re4 44.0(4) . . ?
Zn1 Re3 Re4 116.07(5) . . ?
C33 Re3 Re6 146.4(7) . . ?
C31 Re3 Re6 113.3(5) . . ?
C32 Re3 Re6 77.9(6) . . ?
C Re3 Re6 45.2(4) . . ?
Zn1 Re3 Re6 116.10(5) . . ?
Re4 Re3 Re6 59.89(2) . . ?
C33 Re3 Re2 142.0(5) . . ?
C31 Re3 Re2 91.5(4) . . ?
C32 Re3 Re2 132.1(5) . . ?
C Re3 Re2 45.6(4) . . ?
Zn1 Re3 Re2 56.96(4) . . ?
Re4 Re3 Re2 89.60(3) . . ?
Re6 Re3 Re2 59.22(2) . . ?
C33 Re3 Re1 87.6(5) . . ?
C31 Re3 Re1 127.7(5) . . ?
C32 Re3 Re1 145.7(6) . . ?
C Re3 Re1 44.5(4) . . ?
Zn1 Re3 Re1 55.96(5) . . ?
Re4 Re3 Re1 60.16(2) . . ?
Re6 Re3 Re1 89.66(3) . . ?
Re2 Re3 Re1 59.88(2) . . ?
C71 Re7 C72 88.2(9) . . ?
C71 Re7 C73 86.0(9) . . ?
C72 Re7 C73 89.2(10) . . ?
C71 Re7 Re4 115.2(7) . . ?
C72 Re7 Re4 155.9(6) . . ?
C73 Re7 Re4 97.8(8) . . ?
C71 Re7 Re6 160.5(6) . . ?
C72 Re7 Re6 95.1(6) . . ?
C73 Re7 Re6 113.2(6) . . ?
Re4 Re7 Re6 60.94(2) . . ?
C71 Re7 Re5 100.3(6) . . ?
C72 Re7 Re5 111.8(6) . . ?
C73 Re7 Re5 158.1(8) . . ?
Re4 Re7 Re5 60.50(2) . . ?
Re6 Re7 Re5 60.58(2) . . ?
C23 Re2 C22 89.3(7) . . ?
C23 Re2 C21 87.0(6) . . ?
C22 Re2 C21 89.6(7) . . ?
C23 Re2 C 118.0(7) . . ?
C22 Re2 C 128.0(6) . . ?
C21 Re2 C 131.8(5) . . ?
C23 Re2 Zn1 157.9(5) . . ?
C22 Re2 Zn1 77.1(5) . . ?
C21 Re2 Zn1 75.7(5) . . ?
C Re2 Zn1 84.1(4) . . ?
C23 Re2 Re6 84.5(5) . . ?
C22 Re2 Re6 101.5(5) . . ?
C21 Re2 Re6 166.0(5) . . ?
C Re2 Re6 45.5(4) . . ?
Zn1 Re2 Re6 114.97(5) . . ?
C23 Re2 Re5 83.3(6) . . ?
C22 Re2 Re5 160.4(5) . . ?
C21 Re2 Re5 108.0(5) . . ?
C Re2 Re5 44.1(4) . . ?
Zn1 Re2 Re5 114.89(5) . . ?
Re6 Re2 Re5 59.88(2) . . ?
C23 Re2 Re1 139.1(5) . . ?
C22 Re2 Re1 131.4(5) . . ?
C21 Re2 Re1 89.0(4) . . ?
C Re2 Re1 44.6(4) . . ?
Zn1 Re2 Re1 55.57(5) . . ?
Re6 Re2 Re1 90.11(3) . . ?
Re5 Re2 Re1 59.49(2) . . ?
C23 Re2 Re3 141.9(4) . . ?
C22 Re2 Re3 85.5(5) . . ?
C21 Re2 Re3 130.6(4) . . ?
C Re2 Re3 45.1(4) . . ?
Zn1 Re2 Re3 55.25(5) . . ?
Re6 Re2 Re3 59.80(2) . . ?
Re5 Re2 Re3 89.23(3) . . ?
Re1 Re2 Re3 60.06(2) . . ?
C12 Re1 C13 90.3(7) . . ?
C12 Re1 C11 89.9(8) . . ?
C13 Re1 C11 87.4(8) . . ?
C12 Re1 C 130.1(6) . . ?
C13 Re1 C 115.0(7) . . ?
C11 Re1 C 131.0(6) . . ?
C12 Re1 Zn1 80.4(6) . . ?
C13 Re1 Zn1 157.9(6) . . ?
C11 Re1 Zn1 72.7(6) . . ?
C Re1 Zn1 85.9(5) . . ?
C12 Re1 Re5 157.5(7) . . ?
C13 Re1 Re5 78.0(5) . . ?
C11 Re1 Re5 108.4(5) . . ?
C Re1 Re5 44.5(4) . . ?
Zn1 Re1 Re5 116.94(5) . . ?
C12 Re1 Re4 101.5(6) . . ?
C13 Re1 Re4 86.7(6) . . ?
C11 Re1 Re4 167.2(6) . . ?
C Re1 Re4 43.4(4) . . ?
Zn1 Re1 Re4 114.68(5) . . ?
Re5 Re1 Re4 59.17(2) . . ?
C12 Re1 Re2 136.2(6) . . ?
C13 Re1 Re2 133.0(5) . . ?
C11 Re1 Re2 86.6(5) . . ?
C Re1 Re2 45.7(4) . . ?
Zn1 Re1 Re2 56.93(4) . . ?
Re5 Re1 Re2 60.18(2) . . ?
Re4 Re1 Re2 89.10(2) . . ?
C12 Re1 Re3 89.3(5) . . ?
C13 Re1 Re3 144.9(6) . . ?
C11 Re1 Re3 127.7(5) . . ?
C Re1 Re3 45.1(4) . . ?
Zn1 Re1 Re3 55.61(5) . . ?
Re5 Re1 Re3 89.62(3) . . ?
Re4 Re1 Re3 59.12(2) . . ?
Re2 Re1 Re3 60.06(2) . . ?
Cl1 Zn1 Re3 142.98(17) . . ?
Cl1 Zn1 Re1 140.51(18) . . ?
Re3 Zn1 Re1 68.42(6) . . ?
Cl1 Zn1 Re2 135.62(18) . . ?
Re3 Zn1 Re2 67.79(5) . . ?
Re1 Zn1 Re2 67.50(5) . . ?
C100 P1 C120 108.9(7) . . ?
C100 P1 C110 108.9(8) . . ?
C120 P1 C110 112.1(7) . . ?
C100 P1 C130 109.8(7) . . ?
C120 P1 C130 109.7(8) . . ?
C110 P1 C130 107.4(7) . . ?
C230 P2 C220 106.7(8) . . ?
C230 P2 C200 110.1(8) . . ?
C220 P2 C200 109.9(7) . . ?
C230 P2 C210 111.0(7) . . ?
C220 P2 C210 110.9(8) . . ?
C200 P2 C210 108.2(7) . . ?
O62 C62 Re6 177.8(16) . . ?
O11 C11 Re1 174.1(17) . . ?
O22 C22 Re2 175.9(18) . . ?
O21 C21 Re2 174.8(14) . . ?
O61 C61 Re6 176.1(17) . . ?
O31 C31 Re3 176.5(15) . . ?
O41 C41 Re4 172.0(16) . . ?
O51 C51 Re5 173.4(15) . . ?
O12 C12 Re1 177.0(18) . . ?
O52 C52 Re5 175.5(15) . . ?
O43 C43 Re4 173.6(16) . . ?
Re4 C Re5 90.7(7) . . ?
Re4 C Re1 91.8(5) . . ?
Re5 C Re1 90.5(5) . . ?
Re4 C Re6 90.6(5) . . ?
Re5 C Re6 90.2(6) . . ?
Re1 C Re6 177.5(8) . . ?
Re4 C Re3 89.9(5) . . ?
Re5 C Re3 179.0(7) . . ?
Re1 C Re3 90.4(6) . . ?
Re6 C Re3 89.0(5) . . ?
Re4 C Re2 178.3(7) . . ?
Re5 C Re2 90.1(5) . . ?
Re1 C Re2 89.7(5) . . ?
Re6 C Re2 87.9(5) . . ?
Re3 C Re2 89.3(6) . . ?
O42 C42 Re4 175.7(14) . . ?
O63 C63 Re6 174.1(16) . . ?
C112 C111 C110 118.6(15) . . ?
C115 C110 C111 119.6(15) . . ?
C115 C110 P1 122.5(13) . . ?
C111 C110 P1 118.0(12) . . ?
C105 C100 C101 117.1(17) . . ?
C105 C100 P1 122.7(13) . . ?
C101 C100 P1 120.0(13) . . ?
C211 C210 C215 121.2(18) . . ?
C211 C210 P2 120.0(12) . . ?
C215 C210 P2 118.7(14) . . ?
O53 C53 Re5 174.9(15) . . ?
C102 C101 C100 120.5(16) . . ?
C201 C200 C205 118.2(15) . . ?
C201 C200 P2 122.6(11) . . ?
C205 C200 P2 119.2(12) . . ?
C203 C202 C201 120.4(16) . . ?
C202 C203 C204 120.2(16) . . ?
C135 C130 C131 119.6(15) . . ?
C135 C130 P1 122.2(13) . . ?
C131 C130 P1 118.1(14) . . ?
C202 C201 C200 121.4(15) . . ?
C132 C131 C130 119.1(18) . . ?
C222 C221 C220 118.1(16) . . ?
C121 C120 C125 119.2(16) . . ?
C121 C120 P1 119.4(12) . . ?
C125 C120 P1 121.1(12) . . ?
C225 C220 C221 120.2(15) . . ?
C225 C220 P2 118.8(14) . . ?
C221 C220 P2 120.9(13) . . ?
C111 C112 C113 119.2(17) . . ?
C113 C114 C115 121.6(16) . . ?
C110 C115 C114 120.5(17) . . ?
C100 C105 C104 122.5(16) . . ?
C205 C204 C203 120.6(15) . . ?
C235 C230 C231 117.5(18) . . ?
C235 C230 P2 123.3(14) . . ?
C231 C230 P2 119.1(14) . . ?
O23 C23 Re2 173.9(16) . . ?
C103 C104 C105 118.5(18) . . ?
C224 C225 C220 120.3(17) . . ?
C232 C231 C230 121(2) . . ?
C101 C102 C103 119.5(16) . . ?
C135 C134 C133 120.0(17) . . ?
C130 C135 C134 121.0(17) . . ?
C223 C222 C221 120.9(18) . . ?
C132 C133 C134 120.5(16) . . ?
C114 C113 C112 120.5(17) . . ?
C233 C234 C235 118(2) . . ?
C222 C223 C224 121.0(17) . . ?
C104 C103 C102 121.7(18) . . ?
O13 C13 Re1 170.2(18) . . ?
O33 C33 Re3 176.8(19) . . ?
C213 C212 C211 118(2) . . ?
C212 C213 C214 121(2) . . ?
O71 C71 Re7 174(2) . . ?
C210 C211 C212 118.7(17) . . ?
C225 C224 C223 119.4(18) . . ?
C121 C122 C123 119.0(16) . . ?
C123 C124 C125 119.6(16) . . ?
C124 C123 C122 121.7(18) . . ?
C234 C233 C232 122(2) . . ?
C234 C235 C230 122.3(19) . . ?
C204 C205 C200 119.2(15) . . ?
O72 C72 Re7 172.7(18) . . ?
C124 C125 C120 119.8(15) . . ?
C122 C121 C120 120.7(15) . . ?
C214 C215 C210 118(2) . . ?
O73 C73 Re7 171(3) . . ?
C215 C214 C213 123(2) . . ?
C133 C132 C131 119.7(18) . . ?
C231 C232 C233 118(2) . . ?
O32 C32 Re3 175.2(19) . . ?

loop_
_geom_bond_atom_site_label_1
_geom_bond_atom_site_label_2
_geom_bond_distance
_geom_bond_site_symmetry_2
_geom_bond_publ_flag
Re4 C43 1.899(15) . ?
Re4 C42 1.902(15) . ?
Re4 C41 1.92(2) . ?
Re4 C 2.071(14) . ?
Re4 Re7 2.9203(11) . ?
Re4 Re5 2.9685(8) . ?
Re4 Re3 2.9815(11) . ?
Re4 Re6 2.9832(9) . ?
Re4 Re1 3.0133(10) . ?
Re5 C52 1.894(16) . ?
Re5 C53 1.917(17) . ?
Re5 C51 1.939(18) . ?
Re5 C 2.102(15) . ?
Re5 Re7 2.9720(11) . ?
Re5 Re6 2.9933(9) . ?
Re5 Re1 2.9993(10) . ?
Re5 Re2 3.0204(11) . ?
Re6 C61 1.909(17) . ?
Re6 C63 1.916(18) . ?
Re6 C62 1.951(18) . ?
Re6 C 2.126(13) . ?
Re6 Re7 2.9626(11) . ?
Re6 Re2 2.9769(10) . ?
Re6 Re3 2.9948(10) . ?
Re3 C33 1.893(16) . ?
Re3 C31 1.93(2) . ?
Re3 C32 1.937(19) . ?
Re3 C 2.148(15) . ?
Re3 Zn1 2.689(2) . ?
Re3 Re2 3.0300(9) . ?
Re3 Re1 3.0302(9) . ?
Re7 C71 1.85(2) . ?
Re7 C72 1.87(2) . ?
Re7 C73 1.88(3) . ?
Re2 C23 1.926(17) . ?
Re2 C22 1.93(2) . ?
Re2 C21 1.961(17) . ?
Re2 C 2.165(14) . ?
Re2 Zn1 2.744(2) . ?
Re2 Re1 3.0247(10) . ?
Re1 C12 1.90(2) . ?
Re1 C13 1.93(2) . ?
Re1 C11 1.928(17) . ?
Re1 C 2.123(13) . ?
Re1 Zn1 2.700(2) . ?
Zn1 Cl1 2.119(6) . ?
P1 C100 1.783(19) . ?
P1 C120 1.794(16) . ?
P1 C110 1.802(16) . ?
P1 C130 1.806(16) . ?
P2 C230 1.777(18) . ?
P2 C220 1.791(16) . ?
P2 C200 1.795(16) . ?
P2 C210 1.801(18) . ?
O11 C11 1.134(18) . ?
O62 C62 1.140(18) . ?
O61 C61 1.146(17) . ?
O22 C22 1.14(2) . ?
O21 C21 1.138(18) . ?
O51 C51 1.106(18) . ?
O12 C12 1.16(2) . ?
O41 C41 1.14(2) . ?
O31 C31 1.14(2) . ?
O63 C63 1.165(19) . ?
O43 C43 1.160(16) . ?
O42 C42 1.155(17) . ?
C52 O52 1.160(18) . ?
O53 C53 1.157(19) . ?
C111 C112 1.40(2) . ?
C111 C110 1.44(2) . ?
C110 C115 1.36(2) . ?
C100 C105 1.37(2) . ?
C100 C101 1.43(2) . ?
C210 C211 1.39(2) . ?
C210 C215 1.42(2) . ?
C101 C102 1.34(2) . ?
C200 C201 1.38(2) . ?
C200 C205 1.404(19) . ?
C202 C203 1.34(2) . ?
C202 C201 1.36(2) . ?
C203 C204 1.38(2) . ?
C130 C135 1.35(2) . ?
C130 C131 1.43(2) . ?
C131 C132 1.39(2) . ?
C221 C222 1.40(2) . ?
C221 C220 1.41(2) . ?
C120 C121 1.39(2) . ?
C120 C125 1.40(2) . ?
C220 C225 1.38(2) . ?
C112 C113 1.41(2) . ?
C114 C113 1.34(2) . ?
C114 C115 1.39(2) . ?
C105 C104 1.38(2) . ?
C204 C205 1.36(2) . ?
C230 C235 1.39(2) . ?
C230 C231 1.43(2) . ?
C23 O23 1.133(17) . ?
C104 C103 1.35(2) . ?
C225 C224 1.37(2) . ?
C231 C232 1.38(3) . ?
C102 C103 1.40(2) . ?
C134 C135 1.37(2) . ?
C134 C133 1.39(2) . ?
C222 C223 1.35(2) . ?
C133 C132 1.37(2) . ?
C234 C233 1.36(3) . ?
C234 C235 1.39(3) . ?
C223 C224 1.40(3) . ?
O33 C33 1.129(17) . ?
O13 C13 1.16(2) . ?
O71 C71 1.18(2) . ?
C212 C213 1.36(3) . ?
C212 C211 1.46(2) . ?
C213 C214 1.38(3) . ?
O72 C72 1.15(2) . ?
C122 C121 1.38(2) . ?
C122 C123 1.39(2) . ?
C124 C123 1.36(2) . ?
C124 C125 1.40(2) . ?
C233 C232 1.42(3) . ?
O73 C73 1.16(2) . ?
C215 C214 1.35(3) . ?
O32 C32 1.15(2) . ?
